data_4000141
_journal_name_full 'Chemistry of Materials'
_journal_paper_doi 10.1021/cm011524g
_journal_year 2002
_chemical_formula_moiety 'C32 H72 O10 Si2 V'
_chemical_formula_sum 'C32 H72 O10 Si2 V'
_chemical_formula_weight 724.02
_space_group_IT_number 14
_symmetry_cell_setting monoclinic
_symmetry_space_group_name_Hall '-P 2yn'
_symmetry_space_group_name_H-M 'P 1 21/n 1'
_atom_sites_solution_hydrogens geom
_atom_sites_solution_primary direct
_atom_sites_solution_secondary difmap
_cell_angle_alpha 90.00
_cell_angle_beta 96.78(3)
_cell_angle_gamma 90.00
_cell_formula_units_Z 4
_cell_length_a 9.616(2)
_cell_length_b 16.597(3)
_cell_length_c 27.803(6)
_cell_measurement_reflns_used 3011
_cell_measurement_temperature 161(2)
_cell_measurement_theta_max 25.7
_cell_measurement_theta_min 1.75
_cell_volume 4406.2(15)
_diffrn_ambient_temperature 161(2)
_diffrn_measurement_device 'Bruker SMART CCD'
_diffrn_measurement_method \w-scans
_diffrn_radiation_monochromator graphite
_diffrn_radiation_source 'fine-focus sealed tube'
_diffrn_radiation_type MoK\a
_diffrn_radiation_wavelength 0.71073
_diffrn_reflns_av_R_equivalents 0.0595
_diffrn_reflns_av_sigmaI/netI 0.1469
_diffrn_reflns_limit_h_max 10
_diffrn_reflns_limit_h_min -11
_diffrn_reflns_limit_k_max 19
_diffrn_reflns_limit_k_min -18
_diffrn_reflns_limit_l_max 32
_diffrn_reflns_limit_l_min -27
_diffrn_reflns_number 19380
_diffrn_reflns_theta_max 25.71
_diffrn_reflns_theta_min 1.92
_diffrn_standards_decay_% ?
_diffrn_standards_interval_count ?
_diffrn_standards_interval_time ?
_diffrn_standards_number ?
_exptl_absorpt_coefficient_mu 0.323
_exptl_absorpt_correction_T_max 0.97988
_exptl_absorpt_correction_T_min 0.74209
_exptl_absorpt_correction_type empirical
_exptl_absorpt_process_details 'Blessing, 1995'
_exptl_crystal_colour blue
_exptl_crystal_density_diffrn 1.091
_exptl_crystal_density_meas ?
_exptl_crystal_density_method 'not measured'
_exptl_crystal_description needle
_exptl_crystal_F_000 1580
_exptl_crystal_size_max 0.23
_exptl_crystal_size_mid 0.16
_exptl_crystal_size_min 0.07
_refine_ls_extinction_coef ?
_refine_ls_extinction_method none
_refine_ls_goodness_of_fit_all 0.780
_refine_ls_goodness_of_fit_obs 1.058
_refine_ls_hydrogen_treatment fixed
_refine_ls_matrix_type full
_refine_ls_number_parameters 406
_refine_ls_number_reflns 7355
_refine_ls_number_restraints 0
_refine_ls_restrained_S_all 0.780
_refine_ls_restrained_S_obs 1.058
_refine_ls_R_factor_all 0.1216
_refine_ls_R_factor_obs 0.0470
_refine_ls_shift/esd_max -0.005
_refine_ls_shift/esd_mean 0.000
_refine_ls_structure_factor_coef Fsqd
_refine_ls_weighting_details 'w=1/[\s^2^(Fo^2^)+(0.0493P)^2^+0.0000P] where P=(Fo^2^+2Fc^2^)/3'
_refine_ls_weighting_scheme calc
_refine_ls_wR_factor_all 0.1082
_refine_ls_wR_factor_obs 0.0957
_reflns_number_observed 3342
_reflns_number_total 7355
_reflns_observed_criterion >2sigma(I)
_cod_depositor_comments
;
The following automatic conversions were performed:

'_refine_ls_weighting_scheme' value 'calc
w=1/[\s^2^(Fo^2^)+(0.0493P)^2^+0.0000P] where P=(Fo^2^+2Fc^2^)/3' was
changed to 'calc'. New tag '_refine_ls_weighting_details' was
created. The value of the new tag was set to
'w=1/[\s^2^(Fo^2^)+(0.0493P)^2^+0.0000P] where P=(Fo^2^+2Fc^2^)/3'.

Automatic conversion script
Id: cif_fix_values 3143 2015-03-26 13:38:13Z robertas 
;
_cod_original_sg_symbol_H-M P21/n
_cod_database_code 4000141

loop_
_symmetry_equiv_pos_as_xyz
'x, y, z'
'-x+1/2, y+1/2, -z+1/2'
'-x, -y, -z'
'x-1/2, -y-1/2, z-1/2'

loop_
_atom_site_aniso_label
_atom_site_aniso_U_11
_atom_site_aniso_U_22
_atom_site_aniso_U_33
_atom_site_aniso_U_23
_atom_site_aniso_U_13
_atom_site_aniso_U_12
V1 0.0320(4) 0.0367(4) 0.0284(4) -0.0013(3) 0.0003(3) 0.0009(3)
Si1 0.0316(6) 0.0365(6) 0.0260(6) -0.0006(5) -0.0007(5) 0.0016(5)
Si2 0.0318(7) 0.0386(7) 0.0324(6) 0.0046(5) -0.0007(5) -0.0007(5)
O1 0.034(2) 0.0364(15) 0.0370(14) -0.0090(11) 0.0039(12) -0.0047(12)
O2 0.028(2) 0.050(2) 0.061(2) -0.0171(13) 0.0048(13) 0.0047(13)
O3 0.039(2) 0.047(2) 0.0253(13) -0.0002(11) 0.0024(11) -0.0001(13)
O4 0.044(2) 0.045(2) 0.0386(15) 0.0111(12) 0.0039(12) 0.0018(13)
O5 0.036(2) 0.044(2) 0.0339(14) 0.0020(11) 0.0092(12) 0.0043(12)
O6 0.038(2) 0.043(2) 0.0407(15) 0.0048(12) -0.0031(12) 0.0082(13)
O7 0.036(2) 0.040(2) 0.0367(14) -0.0005(12) -0.0050(12) -0.0054(13)
O8 0.028(2) 0.040(2) 0.050(2) 0.0059(12) 0.0010(12) 0.0009(12)
O9 0.035(2) 0.044(2) 0.0317(14) 0.0008(12) 0.0013(11) -0.0012(12)
O10 0.038(2) 0.038(2) 0.0387(14) 0.0000(12) -0.0070(12) -0.0074(13)
C1 0.039(3) 0.033(2) 0.040(2) -0.004(2) -0.001(2) -0.002(2)
C2 0.050(3) 0.050(3) 0.071(3) 0.008(2) 0.006(2) 0.006(2)
C3 0.067(3) 0.060(3) 0.043(3) -0.011(2) 0.007(2) -0.005(2)
C4 0.047(3) 0.052(3) 0.066(3) -0.015(2) -0.004(2) -0.007(2)
C11 0.026(2) 0.053(3) 0.039(2) 0.006(2) 0.005(2) 0.002(2)
C12 0.056(3) 0.105(4) 0.106(4) 0.044(3) -0.026(3) -0.005(3)
C13 0.068(4) 0.112(4) 0.062(3) -0.004(3) 0.024(3) -0.006(3)
C14 0.048(3) 0.075(3) 0.106(4) -0.026(3) 0.025(3) -0.019(3)
C21 0.032(3) 0.051(3) 0.040(2) -0.004(2) 0.008(2) 0.000(2)
C22 0.066(4) 0.241(7) 0.081(4) -0.029(4) 0.025(3) 0.034(4)
C23 0.052(3) 0.091(4) 0.184(6) -0.026(4) -0.027(3) -0.018(3)
C24 0.051(4) 0.108(5) 0.239(7) 0.108(5) 0.037(4) 0.038(3)
C31 0.051(3) 0.041(3) 0.050(3) 0.002(2) -0.007(2) 0.011(2)
C32 0.092(4) 0.096(4) 0.092(4) 0.032(3) 0.002(3) 0.058(3)
C33 0.113(4) 0.059(3) 0.046(3) 0.008(2) 0.001(3) -0.004(3)
C34 0.109(4) 0.044(3) 0.087(4) 0.002(2) -0.018(3) 0.000(3)
C41 0.034(3) 0.041(3) 0.044(2) -0.009(2) -0.006(2) -0.006(2)
C42 0.070(3) 0.052(3) 0.064(3) 0.001(2) -0.011(2) -0.017(3)
C43 0.060(3) 0.048(3) 0.045(3) -0.013(2) -0.016(2) -0.002(2)
C44 0.036(3) 0.097(4) 0.096(4) -0.030(3) -0.003(3) -0.010(3)
C51 0.025(3) 0.045(3) 0.077(3) 0.004(2) 0.004(2) -0.002(2)
C52 0.038(3) 0.084(4) 0.188(6) 0.052(4) -0.015(3) 0.003(3)
C53 0.069(4) 0.099(4) 0.104(4) -0.021(3) 0.042(3) -0.015(3)
C54 0.040(3) 0.066(3) 0.092(3) -0.015(3) 0.003(2) -0.011(2)
C61 0.035(3) 0.048(3) 0.035(2) 0.002(2) 0.001(2) 0.002(2)
C62 0.044(3) 0.080(3) 0.051(3) 0.008(2) 0.008(2) -0.004(2)
C63 0.074(3) 0.063(3) 0.043(3) -0.009(2) 0.004(2) 0.005(2)
C64 0.060(3) 0.065(3) 0.039(2) 0.010(2) 0.005(2) 0.011(2)
C71 0.050(3) 0.045(3) 0.045(3) -0.003(2) -0.011(2) -0.005(2)
C72 0.079(4) 0.049(3) 0.070(3) 0.004(2) -0.010(3) -0.001(3)
C73 0.142(5) 0.059(3) 0.048(3) -0.015(2) -0.001(3) 0.003(3)
C74 0.078(4) 0.065(3) 0.111(4) -0.006(3) -0.041(3) -0.016(3)

loop_
_atom_site_label
_atom_site_type_symbol
_atom_site_fract_x
_atom_site_fract_y
_atom_site_fract_z
_atom_site_U_iso_or_equiv
_atom_site_thermal_displace_type
_atom_site_occupancy
_atom_site_calc_flag
_atom_site_refinement_flags
_atom_site_disorder_group
V1 V 0.33478(6) 0.13964(4) 0.13136(2) 0.0326(2) Uani 1 d . .
Si1 Si 0.39470(11) 0.17353(6) 0.25078(3) 0.0317(3) Uani 1 d . .
Si2 Si 0.30991(11) 0.28554(6) 0.04928(3) 0.0346(3) Uani 1 d . .
O1 O 0.1982(2) 0.07275(13) 0.11157(7) 0.0358(6) Uani 1 d . .
O2 O 0.4926(2) 0.09395(14) 0.11994(8) 0.0463(7) Uani 1 d . .
O3 O 0.3412(2) 0.14990(13) 0.19535(7) 0.0372(6) Uani 1 d . .
O4 O 0.3043(2) 0.22978(13) 0.09710(7) 0.0428(7) Uani 1 d . .
O5 O 0.2672(2) 0.16739(13) 0.28386(8) 0.0373(6) Uani 1 d . .
O6 O 0.5179(2) 0.11499(14) 0.27492(8) 0.0412(7) Uani 1 d . .
O7 O 0.4596(2) 0.26304(13) 0.24851(7) 0.0382(6) Uani 1 d . .
O8 O 0.1611(2) 0.33075(13) 0.03460(8) 0.0397(6) Uani 1 d . .
O9 O 0.3554(2) 0.22642(13) 0.00774(7) 0.0371(6) Uani 1 d . .
O10 O 0.4277(2) 0.35565(13) 0.05835(7) 0.0394(6) Uani 1 d . .
C1 C 0.1923(4) -0.0030(2) 0.08633(13) 0.0380(9) Uani 1 d . .
C2 C 0.2723(4) -0.0658(2) 0.11828(14) 0.0572(12) Uani 1 d . .
H2A H 0.3715(4) -0.0509(2) 0.12377(14) 0.086 Uiso 1 calc R .
H2B H 0.2628(4) -0.1185(2) 0.10227(14) 0.086 Uiso 1 calc R .
H2C H 0.2342(4) -0.0687(2) 0.14941(14) 0.086 Uiso 1 calc R .
C3 C 0.2556(4) 0.0066(2) 0.03858(13) 0.0565(12) Uani 1 d . .
H3A H 0.2028(4) 0.0474(2) 0.01848(13) 0.085 Uiso 1 calc R .
H3B H 0.2510(4) -0.0450(2) 0.02133(13) 0.085 Uiso 1 calc R .
H3C H 0.3536(4) 0.0236(2) 0.04539(13) 0.085 Uiso 1 calc R .
C4 C 0.0368(4) -0.0243(2) 0.07694(13) 0.0558(12) Uani 1 d . .
H4A H -0.0124(4) 0.0171(2) 0.05631(13) 0.084 Uiso 1 calc R .
H4B H -0.0027(4) -0.0269(2) 0.10782(13) 0.084 Uiso 1 calc R .
H4C H 0.0259(4) -0.0766(2) 0.06067(13) 0.084 Uiso 1 calc R .
C11 C 0.6380(4) 0.1178(2) 0.12521(13) 0.0393(10) Uani 1 d . .
C12 C 0.7120(5) 0.0599(3) 0.1616(2) 0.092(2) Uani 1 d . .
H12A H 0.6783(5) 0.0680(3) 0.1932(2) 0.138 Uiso 1 calc R .
H12B H 0.8131(5) 0.0697(3) 0.1645(2) 0.138 Uiso 1 calc R .
H12C H 0.6925(5) 0.0044(3) 0.1508(2) 0.138 Uiso 1 calc R .
C13 C 0.6866(5) 0.1073(3) 0.07625(15) 0.0794(15) Uani 1 d . .
H13A H 0.6751(5) 0.0509(3) 0.06617(15) 0.119 Uiso 1 calc R .
H13B H 0.7855(5) 0.1225(3) 0.07787(15) 0.119 Uiso 1 calc R .
H13C H 0.6308(5) 0.1418(3) 0.05272(15) 0.119 Uiso 1 calc R .
C14 C 0.6537(4) 0.2039(2) 0.1422(2) 0.0751(14) Uani 1 d . .
H14A H 0.6212(4) 0.2090(2) 0.1741(2) 0.113 Uiso 1 calc R .
H14B H 0.5977(4) 0.2391(2) 0.1191(2) 0.113 Uiso 1 calc R .
H14C H 0.7524(4) 0.2197(2) 0.1443(2) 0.113 Uiso 1 calc R .
C21 C 0.1220(4) 0.1921(2) 0.27553(13) 0.0408(10) Uani 1 d . .
C22 C 0.0791(5) 0.2015(4) 0.3262(2) 0.128(2) Uani 1 d . .
H22A H 0.0925(5) 0.1502(4) 0.3436(2) 0.192 Uiso 1 calc R .
H22B H -0.0197(5) 0.2172(4) 0.3239(2) 0.192 Uiso 1 calc R .
H22C H 0.1368(5) 0.2431(4) 0.3437(2) 0.192 Uiso 1 calc R .
C23 C 0.0400(5) 0.1239(3) 0.2514(2) 0.112(2) Uani 1 d . .
H23A H 0.0558(5) 0.0753(3) 0.2713(2) 0.169 Uiso 1 calc R .
H23B H 0.0703(5) 0.1142(3) 0.2195(2) 0.169 Uiso 1 calc R .
H23C H -0.0599(5) 0.1374(3) 0.2477(2) 0.169 Uiso 1 calc R .
C24 C 0.1041(5) 0.2665(3) 0.2482(2) 0.131(3) Uani 1 d . .
H24A H 0.1600(5) 0.3092(3) 0.2656(2) 0.197 Uiso 1 calc R .
H24B H 0.0051(5) 0.2820(3) 0.2444(2) 0.197 Uiso 1 calc R .
H24C H 0.1353(5) 0.2587(3) 0.2162(2) 0.197 Uiso 1 calc R .
C31 C 0.5137(4) 0.0377(2) 0.29860(14) 0.0486(11) Uani 1 d . .
C32 C 0.6563(5) -0.0005(3) 0.2953(2) 0.094(2) Uani 1 d . .
H32A H 0.6694(5) -0.0083(3) 0.2612(2) 0.141 Uiso 1 calc R .
H32B H 0.6611(5) -0.0527(3) 0.3119(2) 0.141 Uiso 1 calc R .
H32C H 0.7300(5) 0.0350(3) 0.3107(2) 0.141 Uiso 1 calc R .
C33 C 0.4903(5) 0.0506(2) 0.35094(13) 0.0730(14) Uani 1 d . .
H33A H 0.5655(5) 0.0844(2) 0.36701(13) 0.110 Uiso 1 calc R .
H33B H 0.4903(5) -0.0016(2) 0.36743(13) 0.110 Uiso 1 calc R .
H33C H 0.4000(5) 0.0774(2) 0.35227(13) 0.110 Uiso 1 calc R .
C34 C 0.3980(5) -0.0146(2) 0.2729(2) 0.082(2) Uani 1 d . .
H34A H 0.4145(5) -0.0225(2) 0.2391(2) 0.123 Uiso 1 calc R .
H34B H 0.3073(5) 0.0119(2) 0.2739(2) 0.123 Uiso 1 calc R .
H34C H 0.3976(5) -0.0671(2) 0.2891(2) 0.123 Uiso 1 calc R .
C41 C 0.5467(4) 0.3112(2) 0.28395(13) 0.0406(10) Uani 1 d . .
C42 C 0.5105(4) 0.3980(2) 0.27162(14) 0.0638(13) Uani 1 d . .
H42A H 0.4122(4) 0.4079(2) 0.27571(14) 0.096 Uiso 1 calc R .
H42B H 0.5256(4) 0.4087(2) 0.23796(14) 0.096 Uiso 1 calc R .
H42C H 0.5705(4) 0.4336(2) 0.29321(14) 0.096 Uiso 1 calc R .
C43 C 0.5155(4) 0.2910(2) 0.33499(12) 0.0530(11) Uani 1 d . .
H43A H 0.5396(4) 0.2346(2) 0.34221(12) 0.079 Uiso 1 calc R .
H43B H 0.4157(4) 0.2995(2) 0.33735(12) 0.079 Uiso 1 calc R .
H43C H 0.5711(4) 0.3260(2) 0.35828(12) 0.079 Uiso 1 calc R .
C44 C 0.6984(4) 0.2934(3) 0.2780(2) 0.0771(14) Uani 1 d . .
H44A H 0.7192(4) 0.2369(3) 0.2862(2) 0.116 Uiso 1 calc R .
H44B H 0.7596(4) 0.3284(3) 0.2996(2) 0.116 Uiso 1 calc R .
H44C H 0.7146(4) 0.3035(3) 0.2444(2) 0.116 Uiso 1 calc R .
C51 C 0.0168(4) 0.3053(2) 0.0307(2) 0.0495(11) Uani 1 d . .
C52 C -0.0623(4) 0.3669(3) -0.0017(2) 0.105(2) Uani 1 d . .
H52A H -0.0300(4) 0.3652(3) -0.0338(2) 0.158 Uiso 1 calc R .
H52B H -0.0456(4) 0.4207(3) 0.0123(2) 0.158 Uiso 1 calc R .
H52C H -0.1627(4) 0.3548(3) -0.0046(2) 0.158 Uiso 1 calc R .
C53 C -0.0310(5) 0.3067(3) 0.0805(2) 0.088(2) Uani 1 d . .
H53A H 0.0215(5) 0.2664(3) 0.1010(2) 0.132 Uiso 1 calc R .
H53B H -0.1312(5) 0.2943(3) 0.0779(2) 0.132 Uiso 1 calc R .
H53C H -0.0142(5) 0.3603(3) 0.0948(2) 0.132 Uiso 1 calc R .
C54 C 0.0012(4) 0.2214(2) 0.00976(15) 0.0667(13) Uani 1 d . .
H54A H 0.0540(4) 0.1833(2) 0.03184(15) 0.100 Uiso 1 calc R .
H54B H 0.0375(4) 0.2202(2) -0.02172(15) 0.100 Uiso 1 calc R .
H54C H -0.0980(4) 0.2062(2) 0.00560(15) 0.100 Uiso 1 calc R .
C61 C 0.4002(4) 0.2420(2) -0.03937(12) 0.0399(10) Uani 1 d . .
C62 C 0.5554(4) 0.2639(2) -0.03292(13) 0.0581(12) Uani 1 d . .
H62A H 0.5690(4) 0.3145(2) -0.01487(13) 0.087 Uiso 1 calc R .
H62B H 0.5881(4) 0.2702(2) -0.06478(13) 0.087 Uiso 1 calc R .
H62C H 0.6088(4) 0.2209(2) -0.01498(13) 0.087 Uiso 1 calc R .
C63 C 0.3762(4) 0.1632(2) -0.06740(13) 0.0600(12) Uani 1 d . .
H63A H 0.2761(4) 0.1501(2) -0.07120(13) 0.090 Uiso 1 calc R .
H63B H 0.4288(4) 0.1199(2) -0.04960(13) 0.090 Uiso 1 calc R .
H63C H 0.4081(4) 0.1691(2) -0.09941(13) 0.090 Uiso 1 calc R .
C64 C 0.3144(4) 0.3105(2) -0.06496(12) 0.0547(12) Uani 1 d . .
H64A H 0.2150(4) 0.2958(2) -0.06888(12) 0.082 Uiso 1 calc R .
H64B H 0.3452(4) 0.3197(2) -0.09686(12) 0.082 Uiso 1 calc R .
H64C H 0.3280(4) 0.3597(2) -0.04552(12) 0.082 Uiso 1 calc R .
C71 C 0.4305(4) 0.4285(2) 0.08651(14) 0.0479(11) Uani 1 d . .
C72 C 0.3517(5) 0.4939(2) 0.05687(14) 0.0673(13) Uani 1 d . .
H72A H 0.3936(5) 0.5019(2) 0.02675(14) 0.101 Uiso 1 calc R .
H72B H 0.3571(5) 0.5443(2) 0.07544(14) 0.101 Uiso 1 calc R .
H72C H 0.2535(5) 0.4780(2) 0.04920(14) 0.101 Uiso 1 calc R .
C73 C 0.3689(5) 0.4141(2) 0.13365(14) 0.084(2) Uani 1 d . .
H73A H 0.4218(5) 0.3715(2) 0.15210(14) 0.126 Uiso 1 calc R .
H73B H 0.2707(5) 0.3977(2) 0.12650(14) 0.126 Uiso 1 calc R .
H73C H 0.3743(5) 0.4639(2) 0.15273(14) 0.126 Uiso 1 calc R .
C74 C 0.5850(5) 0.4499(3) 0.0967(2) 0.088(2) Uani 1 d . .
H74A H 0.6345(5) 0.4069(3) 0.1159(2) 0.133 Uiso 1 calc R .
H74B H 0.5952(5) 0.5007(3) 0.1148(2) 0.133 Uiso 1 calc R .
H74C H 0.6247(5) 0.4558(3) 0.0660(2) 0.133 Uiso 1 calc R .
